data_2020560
loop_
_publ_author_name
'H\"utzler, Wilhelm Maximilian'
'Egert, Ernst'
'Bolte, Michael'

_publ_section_title
;
 6-Propyl-2-thiouracil <i>versus</i> 6-methoxymethyl-2-thiouracil:
 enhancing the hydrogen-bonded synthon motif by replacement of a methylene
 group with an O atom
;
_journal_issue 8
_journal_name_full 'Acta Crystallographica Section C'
_journal_page_first
;
;
_journal_paper_doi 10.1107/S2053229616011281
_journal_volume 72
_journal_year 2016
_chemical_formula_iupac 'C6 H8 N2 O2 S, C5 H9 N O'
_chemical_formula_moiety 'C6 H8 N2 O2 S, C5 H9 N O'
_chemical_formula_sum 'C11 H17 N3 O3 S'
_chemical_formula_weight 271.33
_chemical_name_systematic
;
6-Methoxymethyl-2-thiouracil--1-methylpyrrolidin-2-one (1/1)
;
_space_group_crystal_system triclinic
_space_group_IT_number 2
_space_group_name_Hall '-P 1'
_space_group_name_H-M_alt 'P -1'
_symmetry_space_group_name_Hall '-P 1'
_symmetry_space_group_name_H-M 'P -1'
_atom_sites_solution_hydrogens mixed
_audit_creation_method SHELXL-2014/7
_cell_angle_alpha 82.868(13)
_cell_angle_beta 74.093(13)
_cell_angle_gamma 74.741(13)
_cell_formula_units_Z 2
_cell_length_a 6.7673(13)
_cell_length_b 9.9189(15)
_cell_length_c 10.4097(17)
_cell_measurement_reflns_used 11541
_cell_measurement_temperature 173(2)
_cell_measurement_theta_max 26.23
_cell_measurement_theta_min 3.41
_cell_volume 647.3(2)
_computing_cell_refinement
;
X-AREA (Stoe & Cie, 2001)
;
_computing_data_collection
;
X-AREA (Stoe & Cie, 2001)
;
_computing_data_reduction
;
X-AREA (Stoe & Cie, 2001)
;
_computing_molecular_graphics
;
Mercury (Macrae <i>et al.</i>,  2008) and XP in SHELXTL-Plus (Sheldrick,
2008)
;
_computing_publication_material
;
publCIF (Westrip, 2010)
;
_computing_structure_refinement
;
SHELXL2014 (Sheldrick, 2015)
;
_computing_structure_solution
;
SHELXS97 (Sheldrick, 2008)
;
_diffrn_ambient_temperature 173(2)
_diffrn_measured_fraction_theta_full 0.989
_diffrn_measured_fraction_theta_max 0.986
_diffrn_measurement_device_type 'Stoe IPDS II two-circle'
_diffrn_measurement_method \w
_diffrn_radiation_type MoK\a
_diffrn_radiation_wavelength 0.71073
_diffrn_reflns_av_R_equivalents 0.0415
_diffrn_reflns_limit_h_max 8
_diffrn_reflns_limit_h_min -8
_diffrn_reflns_limit_k_max 12
_diffrn_reflns_limit_k_min -11
_diffrn_reflns_limit_l_max 12
_diffrn_reflns_limit_l_min -12
_diffrn_reflns_number 5425
_diffrn_reflns_theta_full 25.000
_diffrn_reflns_theta_max 25.828
_diffrn_reflns_theta_min 3.412
_exptl_absorpt_coefficient_mu 0.255
_exptl_absorpt_correction_T_max 1.000
_exptl_absorpt_correction_T_min 0.320
_exptl_absorpt_correction_type multi-scan
_exptl_absorpt_process_details
;
(X-AREA; Stoe & Cie, 2001)
;
_exptl_crystal_colour colourless
_exptl_crystal_density_diffrn 1.392
_exptl_crystal_description plate
_exptl_crystal_F_000 288
_exptl_crystal_size_max 0.460
_exptl_crystal_size_mid 0.320
_exptl_crystal_size_min 0.210
_refine_diff_density_max 0.346
_refine_diff_density_min -0.238
_refine_ls_extinction_method none
_refine_ls_goodness_of_fit_ref 1.091
_refine_ls_hydrogen_treatment mixed
_refine_ls_matrix_type full
_refine_ls_number_parameters 171
_refine_ls_number_reflns 2463
_refine_ls_number_restraints 0
_refine_ls_restrained_S_all 1.091
_refine_ls_R_factor_all 0.0460
_refine_ls_R_factor_gt 0.0402
_refine_ls_shift/su_max 0.001
_refine_ls_shift/su_mean 0.000
_refine_ls_structure_factor_coef Fsqd
_refine_ls_weighting_details 'w=1/[\s^2^(Fo^2^)+(0.0635P)^2^+0.1726P] where P=(Fo^2^+2Fc^2^)/3'
_refine_ls_weighting_scheme calc
_refine_ls_wR_factor_gt 0.1092
_refine_ls_wR_factor_ref 0.1124
_reflns_number_gt 2201
_reflns_number_total 2463
_reflns_threshold_expression 'I > 2\s(I)'
_cod_data_source_file sk3632sup1.cif
_cod_data_source_block V
_cod_database_code 2020560
_shelx_space_group_comment
;
The symmetry employed for this shelxl refinement is uniquely defined
by the following loop, which should always be used as a source of
symmetry information in preference to the above space-group names.
They are only intended as comments.
;
_shelx_estimated_absorpt_t_min 0.892
_shelx_estimated_absorpt_t_max 0.948

loop_
_space_group_symop_operation_xyz
'x, y, z'
'-x, -y, -z'

loop_
_atom_site_type_symbol
_atom_site_label
_atom_site_fract_x
_atom_site_fract_y
_atom_site_fract_z
_atom_site_U_iso_or_equiv
_atom_site_adp_type
_atom_site_calc_flag
_atom_site_occupancy
N N1A 0.2166(2) 0.61812(15) 0.44620(15) 0.0274(3) Uani d 1
H H1A 0.212(3) 0.560(2) 0.508(2) 0.033 Uiso d 1
C C2A 0.1376(3) 0.75446(17) 0.47248(17) 0.0261(4) Uani d 1
S S21A 0.03886(8) 0.80756(4) 0.62876(4) 0.03244(17) Uani d 1
N N3A 0.1445(2) 0.84523(15) 0.36394(14) 0.0286(3) Uani d 1
H H3A 0.093(3) 0.934(2) 0.380(2) 0.034 Uiso d 1
C C4A 0.2241(3) 0.81094(18) 0.22971(17) 0.0302(4) Uani d 1
O O41A 0.2211(2) 0.90486(14) 0.14224(13) 0.0408(4) Uani d 1
C C5A 0.3028(3) 0.66335(18) 0.21180(17) 0.0294(4) Uani d 1
H H5A 0.3581 0.6302 0.1242 0.035 Uiso calc 1
C C6A 0.2983(3) 0.57248(18) 0.31858(17) 0.0269(4) Uani d 1
C C7A 0.3780(3) 0.41709(18) 0.31069(16) 0.0312(4) Uani d 1
H H7A1 0.4961 0.3834 0.3545 0.037 Uiso calc 1
H H7A2 0.2632 0.3706 0.3579 0.037 Uiso calc 1
O O8A 0.4480(2) 0.38354(13) 0.17585(12) 0.0371(3) Uani d 1
C C9A 0.5266(3) 0.23571(18) 0.16689(18) 0.0370(4) Uani d 1
H H9A1 0.6479 0.2040 0.2066 0.056 Uiso calc 1
H H9A2 0.5711 0.2129 0.0727 0.056 Uiso calc 1
H H9A3 0.4149 0.1888 0.2152 0.056 Uiso calc 1
N N1X 0.2742(3) 0.19225(16) 0.75295(15) 0.0340(4) Uani d 1
C C11X 0.3703(4) 0.0967(2) 0.6468(2) 0.0426(5) Uani d 1
H H11A 0.3841 0.1497 0.5601 0.064 Uiso calc 1
H H11B 0.2813 0.0315 0.6523 0.064 Uiso calc 1
H H11C 0.5107 0.0441 0.6559 0.064 Uiso calc 1
C C2X 0.2251(3) 0.33122(19) 0.73198(17) 0.0308(4) Uani d 1
O O21X 0.2520(2) 0.39172(13) 0.62024(13) 0.0409(4) Uani d 1
C C3X 0.1354(3) 0.3987(2) 0.86378(19) 0.0392(4) Uani d 1
H H3X1 -0.0037 0.4646 0.8663 0.047 Uiso calc 1
H H3X2 0.2325 0.4500 0.8803 0.047 Uiso calc 1
C C4X 0.1123(4) 0.2760(3) 0.9670(2) 0.0541(6) Uani d 1
H H4X1 0.1707 0.2840 1.0424 0.065 Uiso calc 1
H H4X2 -0.0386 0.2744 1.0027 0.065 Uiso calc 1
C C5X 0.2356(4) 0.1440(2) 0.8940(2) 0.0458(5) Uani d 1
H H5X1 0.3704 0.1040 0.9198 0.055 Uiso calc 1
H H5X2 0.1516 0.0725 0.9133 0.055 Uiso calc 1

loop_
_atom_site_aniso_label
_atom_site_aniso_U_11
_atom_site_aniso_U_22
_atom_site_aniso_U_33
_atom_site_aniso_U_12
_atom_site_aniso_U_13
_atom_site_aniso_U_23
N1A 0.0355(8) 0.0226(7) 0.0223(7) -0.0054(6) -0.0081(6) 0.0038(6)
C2A 0.0275(8) 0.0249(8) 0.0258(8) -0.0066(6) -0.0075(6) 0.0014(6)
S21A 0.0461(3) 0.0259(2) 0.0222(2) -0.00665(19) -0.00590(18) -0.00027(16)
N3A 0.0371(8) 0.0223(7) 0.0234(7) -0.0041(6) -0.0070(6) 0.0017(6)
C4A 0.0362(9) 0.0280(9) 0.0242(8) -0.0062(7) -0.0065(7) 0.0014(7)
O41A 0.0611(9) 0.0272(6) 0.0261(6) -0.0046(6) -0.0073(6) 0.0069(5)
C5A 0.0357(9) 0.0269(9) 0.0229(8) -0.0047(7) -0.0067(7) 0.0002(7)
C6A 0.0289(8) 0.0260(8) 0.0254(8) -0.0053(7) -0.0078(6) -0.0007(6)
C7A 0.0440(10) 0.0247(8) 0.0220(8) -0.0061(7) -0.0073(7) 0.0018(6)
O8A 0.0589(9) 0.0227(6) 0.0231(6) -0.0031(6) -0.0064(5) -0.0002(5)
C9A 0.0516(12) 0.0250(9) 0.0282(9) -0.0024(8) -0.0059(8) -0.0025(7)
N1X 0.0424(9) 0.0293(8) 0.0294(8) -0.0091(6) -0.0116(6) 0.0088(6)
C11X 0.0496(12) 0.0296(10) 0.0483(12) -0.0071(8) -0.0143(9) -0.0018(9)
C2X 0.0361(9) 0.0287(8) 0.0270(9) -0.0078(7) -0.0093(7) 0.0039(7)
O21X 0.0620(9) 0.0276(7) 0.0275(6) -0.0079(6) -0.0083(6) 0.0071(5)
C3X 0.0397(11) 0.0477(11) 0.0295(9) -0.0090(9) -0.0068(8) -0.0076(8)
C4X 0.0558(14) 0.0745(16) 0.0259(10) -0.0112(12) -0.0101(9) 0.0091(10)
C5X 0.0492(12) 0.0516(12) 0.0356(11) -0.0169(10) -0.0152(9) 0.0220(9)

loop_
_atom_type_symbol
_atom_type_description
_atom_type_scat_dispersion_real
_atom_type_scat_dispersion_imag
_atom_type_scat_source
C C 0.0033 0.0016 'International Tables Vol C Tables 4.2.6.8 and 6.1.1.4'
H H 0.0000 0.0000 'International Tables Vol C Tables 4.2.6.8 and 6.1.1.4'
N N 0.0061 0.0033 'International Tables Vol C Tables 4.2.6.8 and 6.1.1.4'
O O 0.0106 0.0060 'International Tables Vol C Tables 4.2.6.8 and 6.1.1.4'
S S 0.1246 0.1234 'International Tables Vol C Tables 4.2.6.8 and 6.1.1.4'

loop_
_geom_angle_atom_site_label_1
_geom_angle_atom_site_label_2
_geom_angle_atom_site_label_3
_geom_angle
C2A N1A C6A 123.10(15)
C2A N1A H1A 118.9(15)
C6A N1A H1A 117.9(15)
N1A C2A N3A 115.42(15)
N1A C2A S21A 122.25(13)
N3A C2A S21A 122.33(13)
C2A N3A C4A 126.47(15)
C2A N3A H3A 116.2(14)
C4A N3A H3A 117.4(14)
O41A C4A N3A 118.98(16)
O41A C4A C5A 127.00(16)
N3A C4A C5A 114.03(15)
C6A C5A C4A 120.04(16)
C6A C5A H5A 120.0
C4A C5A H5A 120.0
C5A C6A N1A 120.94(16)
C5A C6A C7A 124.18(16)
N1A C6A C7A 114.89(15)
O8A C7A C6A 109.38(14)
O8A C7A H7A1 109.8
C6A C7A H7A1 109.8
O8A C7A H7A2 109.8
C6A C7A H7A2 109.8
H7A1 C7A H7A2 108.2
C7A O8A C9A 109.95(13)
O8A C9A H9A1 109.5
O8A C9A H9A2 109.5
H9A1 C9A H9A2 109.5
O8A C9A H9A3 109.5
H9A1 C9A H9A3 109.5
H9A2 C9A H9A3 109.5
C2X N1X C11X 123.51(15)
C2X N1X C5X 114.21(16)
C11X N1X C5X 122.15(16)
N1X C11X H11A 109.5
N1X C11X H11B 109.5
H11A C11X H11B 109.5
N1X C11X H11C 109.5
H11A C11X H11C 109.5
H11B C11X H11C 109.5
O21X C2X N1X 123.80(17)
O21X C2X C3X 126.55(17)
N1X C2X C3X 109.65(15)
C2X C3X C4X 104.24(17)
C2X C3X H3X1 110.9
C4X C3X H3X1 110.9
C2X C3X H3X2 110.9
C4X C3X H3X2 110.9
H3X1 C3X H3X2 108.9
C5X C4X C3X 106.24(16)
C5X C4X H4X1 110.5
C3X C4X H4X1 110.5
C5X C4X H4X2 110.5
C3X C4X H4X2 110.5
H4X1 C4X H4X2 108.7
N1X C5X C4X 103.71(16)
N1X C5X H5X1 111.0
C4X C5X H5X1 111.0
N1X C5X H5X2 111.0
C4X C5X H5X2 111.0
H5X1 C5X H5X2 109.0

loop_
_geom_bond_atom_site_label_1
_geom_bond_atom_site_label_2
_geom_bond_distance
N1A C2A 1.349(2)
N1A C6A 1.375(2)
N1A H1A 0.81(2)
C2A N3A 1.353(2)
C2A S21A 1.6740(17)
N3A C4A 1.403(2)
N3A H3A 0.88(2)
C4A O41A 1.219(2)
C4A C5A 1.437(2)
C5A C6A 1.340(2)
C5A H5A 0.9500
C6A C7A 1.498(2)
C7A O8A 1.405(2)
C7A H7A1 0.9900
C7A H7A2 0.9900
O8A C9A 1.428(2)
C9A H9A1 0.9800
C9A H9A2 0.9800
C9A H9A3 0.9800
N1X C2X 1.335(2)
N1X C11X 1.443(3)
N1X C5X 1.461(2)
C11X H11A 0.9800
C11X H11B 0.9800
C11X H11C 0.9800
C2X O21X 1.231(2)
C2X C3X 1.502(3)
C3X C4X 1.531(3)
C3X H3X1 0.9900
C3X H3X2 0.9900
C4X C5X 1.521(3)
C4X H4X1 0.9900
C4X H4X2 0.9900
C5X H5X1 0.9900
C5X H5X2 0.9900

loop_
_geom_hbond_atom_site_label_D
_geom_hbond_atom_site_label_H
_geom_hbond_atom_site_label_A
_geom_hbond_site_symmetry_A
_geom_hbond_distance_DH
_geom_hbond_distance_HA
_geom_hbond_distance_DA
_geom_hbond_angle_DHA
N1A H1A O21X . 0.81(2) 1.92(2) 2.707(2) 165(2)
N3A H3A S21A 2_576 0.88(2) 2.48(2) 3.3421(17) 167.5(19)

loop_
_geom_torsion_atom_site_label_1
_geom_torsion_atom_site_label_2
_geom_torsion_atom_site_label_3
_geom_torsion_atom_site_label_4
_geom_torsion
C6A N1A C2A N3A -0.3(2)
C6A N1A C2A S21A 179.96(13)
N1A C2A N3A C4A 0.1(3)
S21A C2A N3A C4A 179.90(14)
C2A N3A C4A O41A -179.44(17)
C2A N3A C4A C5A 0.4(3)
O41A C4A C5A C6A 178.98(19)
N3A C4A C5A C6A -0.9(3)
C4A C5A C6A N1A 0.8(3)
C4A C5A C6A C7A -179.44(17)
C2A N1A C6A C5A -0.2(3)
C2A N1A C6A C7A -179.98(16)
C5A C6A C7A O8A -2.4(3)
N1A C6A C7A O8A 177.35(15)
C6A C7A O8A C9A 179.35(15)
C11X N1X C2X O21X 1.8(3)
C5X N1X C2X O21X 177.87(19)
C11X N1X C2X C3X -177.93(18)
C5X N1X C2X C3X -1.9(2)
O21X C2X C3X C4X 173.2(2)
N1X C2X C3X C4X -7.1(2)
C2X C3X C4X C5X 12.8(2)
C2X N1X C5X C4X 10.0(2)
C11X N1X C5X C4X -173.86(19)
C3X C4X C5X N1X -13.7(2)

_cod_database_fobs_code 2020560
